data_4336410
loop_
_publ_author_name
'Lakshmi Kanta Das'
'Apurba Biswas'
'Jared S. Kinyon'
'Naresh S. Dalal'
'Haidong Zhou'
'Ashutosh Ghosh'

_publ_section_title
;
 Di-, Tri-, and Tetranuclear Nickel(II) Complexes with Oximato Bridges:
 Magnetism and Catecholase-like Activity of Two Tetranuclear Complexes
 Possessing Rhombic Topology
;
_journal_name_full 'Inorganic Chemistry'
_journal_page_first 11744
_journal_page_last 11757
_journal_paper_doi 10.1021/ic401020m
_journal_volume 52
_journal_year 2013
_chemical_formula_sum 'C29 H60 Cl4 N10 Ni3 O20'
_chemical_formula_weight 1186.80
_chemical_name_systematic
;
 ?
;
_space_group_IT_number 2
_symmetry_cell_setting triclinic
_symmetry_space_group_name_Hall '-P 1'
_symmetry_space_group_name_H-M 'P -1'
_atom_sites_solution_hydrogens geom
_atom_sites_solution_primary direct
_atom_sites_solution_secondary difmap
_audit_creation_method SHELXL-97
_cell_angle_alpha 105.075(2)
_cell_angle_beta 95.379(2)
_cell_angle_gamma 113.5780(10)
_cell_formula_units_Z 2
_cell_length_a 12.2018(3)
_cell_length_b 14.4627(4)
_cell_length_c 16.0305(7)
_cell_measurement_reflns_used 35255
_cell_measurement_temperature 293(2)
_cell_measurement_theta_max 26.39
_cell_measurement_theta_min 1.35
_cell_volume 2440.20(15)
_computing_cell_refinement 'Bruker SMART'
_computing_data_collection 'Bruker SMART'
_computing_data_reduction 'Bruker SAINT'
_computing_molecular_graphics 'Ortep-3 for Windows (Farrugia, 1997)'
_computing_publication_material 'WINGX V1.80.03'
_computing_structure_refinement 'SHELXL-97 (Sheldrick, 1997)'
_computing_structure_solution 'SHELXS-97 (Sheldrick, 1990)'
_diffrn_ambient_temperature 293(2)
_diffrn_measured_fraction_theta_full 0.990
_diffrn_measured_fraction_theta_max 0.990
_diffrn_radiation_monochromator graphite
_diffrn_radiation_source 'fine-focus sealed tube'
_diffrn_radiation_type MoK\a
_diffrn_radiation_wavelength 0.71073
_diffrn_reflns_av_R_equivalents 0.0515
_diffrn_reflns_av_sigmaI/netI 0.0510
_diffrn_reflns_limit_h_max 13
_diffrn_reflns_limit_h_min -15
_diffrn_reflns_limit_k_max 18
_diffrn_reflns_limit_k_min -18
_diffrn_reflns_limit_l_max 20
_diffrn_reflns_limit_l_min -20
_diffrn_reflns_number 35255
_diffrn_reflns_theta_full 26.39
_diffrn_reflns_theta_max 26.39
_diffrn_reflns_theta_min 1.35
_exptl_absorpt_coefficient_mu 1.446
_exptl_absorpt_correction_T_max 0.8232
_exptl_absorpt_correction_T_min 0.7809
_exptl_absorpt_correction_type empirical
_exptl_absorpt_process_details SADABS
_exptl_crystal_colour Red
_exptl_crystal_density_diffrn 1.615
_exptl_crystal_description Rhombic
_exptl_crystal_F_000 1232
_exptl_crystal_size_max 0.18
_exptl_crystal_size_mid 0.16
_exptl_crystal_size_min 0.14
_refine_diff_density_max 0.946
_refine_diff_density_min -0.741
_refine_diff_density_rms 0.105
_refine_ls_extinction_method none
_refine_ls_goodness_of_fit_ref 1.000
_refine_ls_hydrogen_treatment constr
_refine_ls_matrix_type full
_refine_ls_number_parameters 599
_refine_ls_number_reflns 9904
_refine_ls_number_restraints 94
_refine_ls_restrained_S_all 1.047
_refine_ls_R_factor_all 0.0963
_refine_ls_R_factor_gt 0.0654
_refine_ls_shift/su_max 0.001
_refine_ls_shift/su_mean 0.000
_refine_ls_structure_factor_coef Fsqd
_refine_ls_weighting_details 'calc w=1/[\s^2^(Fo^2^)+(0.1347P)^2^+2.6746P] where P=(Fo^2^+2Fc^2^)/3'
_refine_ls_weighting_scheme calc
_refine_ls_wR_factor_gt 0.1900
_refine_ls_wR_factor_ref 0.2200
_reflns_number_gt 6671
_reflns_number_total 9904
_reflns_threshold_expression >2sigma(I)
_cod_data_source_file ic401020m_si_002_2.cif
_cod_data_source_block 2
_cod_original_cell_volume 2440.20(14)
_cod_database_code 4336410

loop_
_symmetry_equiv_pos_as_xyz
'x, y, z'
'-x, -y, -z'

loop_
_atom_site_label
_atom_site_type_symbol
_atom_site_fract_x
_atom_site_fract_y
_atom_site_fract_z
_atom_site_U_iso_or_equiv
_atom_site_adp_type
_atom_site_occupancy
_atom_site_symmetry_multiplicity
_atom_site_calc_flag
_atom_site_refinement_flags
Ni1 Ni 0.59063(7) 0.00160(5) 0.68480(4) 0.0430(2) Uani 1 1 d .
Ni2 Ni 0.68720(7) 0.15413(5) 0.57650(4) 0.0439(2) Uani 1 1 d .
Ni3 Ni 0.60953(7) -0.08777(5) 0.49083(4) 0.0434(2) Uani 1 1 d .
C1 C 0.6654(7) 0.2918(5) 0.8670(4) 0.0626(16) Uani 1 1 d .
H1A H 0.7201 0.3131 0.9228 0.094 Uiso 1 1 calc R
H1B H 0.5929 0.2998 0.8772 0.094 Uiso 1 1 calc R
H1C H 0.7054 0.3360 0.8331 0.094 Uiso 1 1 calc R
C2 C 0.6310(5) 0.1780(4) 0.8172(4) 0.0452(12) Uani 1 1 d .
C3 C 0.5871(5) 0.0905(5) 0.8532(4) 0.0466(12) Uani 1 1 d .
C4 C 0.5799(7) 0.1129(6) 0.9489(4) 0.0634(17) Uani 1 1 d .
H4A H 0.5172 0.0510 0.9561 0.095 Uiso 1 1 calc R
H4B H 0.5605 0.1721 0.9673 0.095 Uiso 1 1 calc R
H4C H 0.6574 0.1298 0.9845 0.095 Uiso 1 1 calc R
C5 C 0.7579(6) 0.1376(5) 0.3279(4) 0.0592(15) Uani 1 1 d .
H5A H 0.8386 0.1423 0.3273 0.089 Uiso 1 1 calc R
H5B H 0.7456 0.1843 0.2991 0.089 Uiso 1 1 calc R
H5C H 0.6978 0.0655 0.2971 0.089 Uiso 1 1 calc R
C6 C 0.7453(5) 0.1695(4) 0.4210(4) 0.0438(12) Uani 1 1 d .
C7 C 0.7754(5) 0.2786(5) 0.4768(4) 0.0488(13) Uani 1 1 d .
C8 C 0.8299(7) 0.3681(5) 0.4395(5) 0.0716(19) Uani 1 1 d .
H8A H 0.8656 0.4351 0.4867 0.107 Uiso 1 1 calc R
H8B H 0.7668 0.3664 0.3977 0.107 Uiso 1 1 calc R
H8C H 0.8922 0.3599 0.4102 0.107 Uiso 1 1 calc R
C9 C 0.4869(7) -0.3586(5) 0.5639(5) 0.0623(16) Uani 1 1 d .
H9A H 0.5506 -0.3802 0.5734 0.094 Uiso 1 1 calc R
H9B H 0.4132 -0.4194 0.5279 0.094 Uiso 1 1 calc R
H9C H 0.4719 -0.3284 0.6199 0.094 Uiso 1 1 calc R
C10 C 0.5253(5) -0.2783(4) 0.5185(4) 0.0460(12) Uani 1 1 d .
C11 C 0.5430(5) -0.2992(4) 0.4265(4) 0.0468(12) Uani 1 1 d .
C12 C 0.5141(6) -0.4090(5) 0.3722(4) 0.0599(16) Uani 1 1 d .
H12A H 0.5016 -0.4152 0.3106 0.090 Uiso 1 1 calc R
H12B H 0.4409 -0.4583 0.3831 0.090 Uiso 1 1 calc R
H12C H 0.5810 -0.4248 0.3877 0.090 Uiso 1 1 calc R
C13 C 0.5124(5) -0.0991(5) 0.8228(4) 0.0532(14) Uani 1 1 d .
H13A H 0.4693 -0.1609 0.7699 0.064 Uiso 1 1 calc R
H13B H 0.4540 -0.0960 0.8593 0.064 Uiso 1 1 calc R
C14 C 0.6120(6) -0.1125(5) 0.8730(4) 0.0636(16) Uani 1 1 d .
H14A H 0.5757 -0.1757 0.8903 0.076 Uiso 1 1 calc R
H14B H 0.6543 -0.0515 0.9265 0.076 Uiso 1 1 calc R
C15 C 0.7036(6) -0.1227(7) 0.8184(5) 0.074(2) Uani 1 1 d .
H15A H 0.6611 -0.1804 0.7627 0.088 Uiso 1 1 calc R
H15B H 0.7454 -0.0572 0.8052 0.088 Uiso 1 1 calc R
C16 C 0.7805(6) 0.3887(4) 0.6207(4) 0.0551(15) Uani 1 1 d .
H16A H 0.7176 0.3795 0.6549 0.066 Uiso 1 1 calc R
H16B H 0.7806 0.4391 0.5908 0.066 Uiso 1 1 calc R
C17 C 0.9051(6) 0.4329(5) 0.6827(5) 0.0617(16) Uani 1 1 d .
H17A H 0.9046 0.3841 0.7144 0.074 Uiso 1 1 calc R
H17B H 0.9681 0.4408 0.6488 0.074 Uiso 1 1 calc R
C18 C 0.9317(7) 0.5396(5) 0.7474(5) 0.0691(18) Uani 1 1 d .
H18A H 0.9368 0.5887 0.7149 0.083 Uiso 1 1 calc R
H18B H 0.8640 0.5316 0.7767 0.083 Uiso 1 1 calc R
C19 C 0.6025(6) -0.2224(5) 0.3118(4) 0.0519(14) Uani 1 1 d .
H19A H 0.6053 -0.1595 0.2993 0.062 Uiso 1 1 calc R
H19B H 0.5330 -0.2840 0.2699 0.062 Uiso 1 1 calc R
C20 C 0.7199(6) -0.2321(5) 0.2976(4) 0.0559(15) Uani 1 1 d .
H20A H 0.7184 -0.2940 0.3113 0.067 Uiso 1 1 calc R
H20B H 0.7231 -0.2431 0.2357 0.067 Uiso 1 1 calc R
C21 C 0.8327(6) -0.1351(5) 0.3539(4) 0.0579(15) Uani 1 1 d .
H21A H 0.8250 -0.0719 0.3505 0.070 Uiso 1 1 calc R
H21B H 0.8390 -0.1333 0.4151 0.070 Uiso 1 1 calc R
C22 C 0.9155(10) -0.0964(10) 0.8570(12) 0.162(6) Uani 1 1 d .
H22A H 0.9713 -0.0957 0.9039 0.243 Uiso 1 1 calc R
H22B H 0.9358 -0.0245 0.8587 0.243 Uiso 1 1 calc R
H22C H 0.9217 -0.1360 0.8010 0.243 Uiso 1 1 calc R
C23 C 0.7528(11) -0.2571(9) 0.8480(10) 0.141(5) Uani 1 1 d .
H23A H 0.7609 -0.2872 0.7894 0.211 Uiso 1 1 calc R
H23B H 0.6681 -0.2891 0.8510 0.211 Uiso 1 1 calc R
H23C H 0.8007 -0.2707 0.8901 0.211 Uiso 1 1 calc R
C24 C 1.0360(10) 0.5342(9) 0.8850(6) 0.111(3) Uani 1 1 d .
H24A H 0.9808 0.5487 0.9193 0.167 Uiso 1 1 calc R
H24B H 1.1153 0.5620 0.9230 0.167 Uiso 1 1 calc R
H24C H 1.0050 0.4585 0.8577 0.167 Uiso 1 1 calc R
C25 C 1.0905(10) 0.7052(7) 0.8538(7) 0.112(3) Uani 1 1 d .
H25A H 1.0891 0.7346 0.8066 0.168 Uiso 1 1 calc R
H25B H 1.1727 0.7373 0.8886 0.168 Uiso 1 1 calc R
H25C H 1.0376 0.7194 0.8906 0.168 Uiso 1 1 calc R
C26 C 0.9732(9) -0.2215(8) 0.3366(7) 0.101(3) Uani 1 1 d .
H26A H 1.0404 -0.2221 0.3101 0.152 Uiso 1 1 calc R
H26B H 0.9017 -0.2880 0.3081 0.152 Uiso 1 1 calc R
H26C H 0.9942 -0.2118 0.3985 0.152 Uiso 1 1 calc R
C27 C 1.0544(7) -0.0285(7) 0.3724(6) 0.100(3) Uani 1 1 d .
H27A H 1.0685 -0.0168 0.4350 0.150 Uiso 1 1 calc R
H27B H 1.0384 0.0273 0.3608 0.150 Uiso 1 1 calc R
H27C H 1.1256 -0.0284 0.3515 0.150 Uiso 1 1 calc R
C28 C 0.3469(15) 0.3921(13) 0.9733(13) 0.183(7) Uani 1 1 d .
H28A H 0.3232 0.3180 0.9652 0.274 Uiso 1 1 calc R
H28B H 0.4325 0.4270 0.9735 0.274 Uiso 1 1 calc R
H28C H 0.2995 0.3984 0.9256 0.274 Uiso 1 1 calc R
C29 C 0.3253(17) 0.4412(11) 1.0561(15) 0.158(6) Uani 1 1 d .
N1 N 0.6370(4) 0.1450(3) 0.7352(3) 0.0443(10) Uani 1 1 d .
N2 N 0.7028(4) 0.1014(3) 0.4629(3) 0.0447(10) Uani 1 1 d .
N3 N 0.5535(4) -0.1775(3) 0.5557(3) 0.0417(10) Uani 1 1 d .
N4 N 0.5592(4) -0.0022(4) 0.7969(3) 0.0446(10) Uani 1 1 d .
N5 N 0.7521(4) 0.2858(3) 0.5545(3) 0.0451(10) Uani 1 1 d .
N6 N 0.5838(4) -0.2150(3) 0.4024(3) 0.0439(10) Uani 1 1 d .
N7 N 0.7952(6) -0.1446(5) 0.8682(5) 0.0788(18) Uani 1 1 d .
H7 H 0.7980 -0.1178 0.9267 0.095 Uiso 1 1 calc R
N8 N 1.0464(6) 0.5861(4) 0.8151(4) 0.0698(15) Uani 1 1 d .
H8 H 1.1039 0.5756 0.7870 0.084 Uiso 1 1 calc R
N9 N 0.9476(5) -0.1327(4) 0.3261(4) 0.0585(13) Uani 1 1 d .
H9 H 0.9361 -0.1405 0.2672 0.070 Uiso 1 1 calc R
N10 N 0.307(2) 0.4748(12) 1.1216(15) 0.238(9) Uani 1 1 d .
O1 O 0.6771(4) 0.2141(3) 0.6909(3) 0.0529(10) Uani 1 1 d .
O2 O 0.6729(4) -0.0004(3) 0.4233(3) 0.0550(10) Uani 1 1 d .
O3 O 0.5418(4) -0.1440(3) 0.6387(2) 0.0491(9) Uani 1 1 d .
O4 O 0.6383(7) 0.0238(4) 0.5863(3) 0.103(2) Uani 1 1 d .
Cl1 Cl 0.2406(2) 0.06114(19) 0.87421(12) 0.0808(6) Uani 1 1 d D
O11 O 0.1458(5) 0.0352(6) 0.8008(4) 0.106(2) Uani 1 1 d DU
O12 O 0.3536(7) 0.1270(8) 0.8537(7) 0.163(3) Uani 1 1 d DU
O13 O 0.2503(7) -0.0291(5) 0.8851(5) 0.119(2) Uani 1 1 d DU
O14 O 0.2216(10) 0.1192(8) 0.9515(5) 0.167(3) Uani 1 1 d DU
Cl2 Cl 0.6616(2) 0.41758(15) 1.19836(14) 0.0811(5) Uani 1 1 d D
O22A O 0.5518(13) 0.4062(15) 1.2251(12) 0.161(8) Uiso 0.553(15) 1 d PD
O24A O 0.7562(12) 0.5223(9) 1.2199(10) 0.141(6) Uiso 0.553(15) 1 d PD
O23A O 0.7129(13) 0.3525(11) 1.2277(10) 0.140(6) Uiso 0.553(15) 1 d PD
O21A O 0.6266(13) 0.3696(11) 1.1002(7) 0.125(5) Uiso 0.553(15) 1 d PD
O21B O 0.7823(13) 0.4647(16) 1.2641(11) 0.159(9) Uiso 0.447(15) 1 d PD
O22B O 0.6598(16) 0.3443(12) 1.1212(9) 0.125(7) Uiso 0.447(15) 1 d PD
O23B O 0.645(2) 0.5073(14) 1.1884(14) 0.159(9) Uiso 0.447(15) 1 d PD
O24B O 0.5700(13) 0.3776(14) 1.2453(10) 0.107(6) Uiso 0.447(15) 1 d PD
Cl3 Cl 0.8537(2) -0.30500(17) 0.56305(19) 0.0970(7) Uani 1 1 d D
O31A O 0.7497(11) -0.4023(9) 0.5628(10) 0.142(6) Uiso 0.583(13) 1 d PD
O32A O 0.8102(12) -0.2418(10) 0.5341(9) 0.128(5) Uiso 0.583(13) 1 d PD
O33A O 0.9230(16) -0.3441(15) 0.5037(11) 0.199(9) Uiso 0.583(13) 1 d PD
O34A O 0.9325(14) -0.2605(14) 0.6518(9) 0.183(8) Uiso 0.583(13) 1 d PD
O31B O 0.9600(15) -0.2185(14) 0.5443(14) 0.158(9) Uiso 0.417(13) 1 d PD
O33B O 0.797(2) -0.2404(18) 0.6137(16) 0.194(12) Uiso 0.417(13) 1 d PD
O34B O 0.906(2) -0.3483(18) 0.6140(15) 0.176(10) Uiso 0.417(13) 1 d PD
O32B O 0.772(2) -0.3762(18) 0.4816(12) 0.220(14) Uiso 0.417(13) 1 d PD
Cl4 Cl -0.0368(2) 0.2134(2) 0.89944(17) 0.0952(7) Uani 1 1 d D
O42A O -0.1525(12) 0.1619(13) 0.9277(11) 0.137(7) Uiso 0.475(13) 1 d PD
O44A O -0.035(2) 0.3092(14) 0.8859(16) 0.194(11) Uiso 0.475(13) 1 d PD
O41A O -0.020(2) 0.1461(14) 0.8312(10) 0.161(8) Uiso 0.475(13) 1 d PD
O43A O 0.0577(14) 0.2481(14) 0.9822(9) 0.142(7) Uiso 0.475(13) 1 d PD
O41B O 0.0830(11) 0.2504(12) 0.8714(11) 0.142(7) Uiso 0.525(13) 1 d PD
O43B O -0.1118(13) 0.1206(9) 0.8147(8) 0.118(5) Uiso 0.525(13) 1 d PD
O42B O -0.0279(19) 0.1656(16) 0.9665(11) 0.190(9) Uiso 0.525(13) 1 d PD
O44B O -0.0869(15) 0.2830(12) 0.9133(11) 0.134(6) Uiso 0.525(13) 1 d PD

loop_
_atom_site_aniso_label
_atom_site_aniso_U_11
_atom_site_aniso_U_22
_atom_site_aniso_U_33
_atom_site_aniso_U_23
_atom_site_aniso_U_13
_atom_site_aniso_U_12
Ni1 0.0561(4) 0.0405(4) 0.0324(4) 0.0114(3) 0.0138(3) 0.0206(3)
Ni2 0.0603(5) 0.0386(4) 0.0347(4) 0.0127(3) 0.0136(3) 0.0227(3)
Ni3 0.0584(5) 0.0378(4) 0.0335(4) 0.0104(3) 0.0139(3) 0.0207(3)
C1 0.083(5) 0.062(4) 0.042(3) 0.008(3) 0.016(3) 0.036(4)
C2 0.047(3) 0.050(3) 0.037(3) 0.010(2) 0.010(2) 0.022(2)
C3 0.051(3) 0.057(3) 0.036(3) 0.015(3) 0.014(2) 0.027(3)
C4 0.077(4) 0.076(4) 0.040(3) 0.017(3) 0.022(3) 0.036(4)
C5 0.068(4) 0.063(4) 0.043(3) 0.021(3) 0.017(3) 0.023(3)
C6 0.043(3) 0.055(3) 0.037(3) 0.019(2) 0.011(2) 0.022(2)
C7 0.047(3) 0.051(3) 0.055(4) 0.026(3) 0.014(3) 0.023(3)
C8 0.091(5) 0.057(4) 0.078(5) 0.036(4) 0.033(4) 0.033(4)
C9 0.077(4) 0.040(3) 0.060(4) 0.015(3) 0.017(3) 0.017(3)
C10 0.046(3) 0.045(3) 0.046(3) 0.014(2) 0.010(2) 0.020(2)
C11 0.045(3) 0.044(3) 0.049(3) 0.013(2) 0.007(3) 0.020(2)
C12 0.070(4) 0.047(3) 0.054(4) 0.005(3) 0.012(3) 0.023(3)
C13 0.056(3) 0.059(3) 0.051(3) 0.031(3) 0.023(3) 0.021(3)
C14 0.079(4) 0.064(4) 0.050(4) 0.025(3) 0.018(3) 0.030(3)
C15 0.059(4) 0.098(5) 0.078(5) 0.048(4) 0.011(4) 0.038(4)
C16 0.068(4) 0.041(3) 0.059(4) 0.016(3) 0.013(3) 0.027(3)
C17 0.066(4) 0.051(3) 0.066(4) 0.017(3) 0.007(3) 0.027(3)
C18 0.080(5) 0.052(3) 0.060(4) 0.000(3) 0.002(4) 0.028(3)
C19 0.063(4) 0.051(3) 0.035(3) 0.003(2) 0.011(3) 0.025(3)
C20 0.070(4) 0.056(3) 0.043(3) 0.009(3) 0.019(3) 0.032(3)
C21 0.062(4) 0.061(4) 0.049(4) 0.009(3) 0.020(3) 0.030(3)
C22 0.088(8) 0.117(9) 0.29(2) 0.082(11) 0.024(10) 0.048(7)
C23 0.124(9) 0.112(8) 0.208(15) 0.073(9) 0.023(9) 0.062(7)
C24 0.122(8) 0.122(8) 0.074(6) 0.033(6) 0.005(6) 0.042(7)
C25 0.124(8) 0.063(5) 0.107(8) -0.008(5) 0.012(6) 0.027(5)
C26 0.095(6) 0.113(7) 0.130(8) 0.053(6) 0.046(6) 0.066(6)
C27 0.056(4) 0.102(6) 0.094(7) -0.009(5) 0.016(4) 0.016(4)
C28 0.157(13) 0.150(13) 0.196(17) 0.056(13) 0.065(13) 0.019(10)
C29 0.203(15) 0.097(9) 0.205(19) 0.058(11) 0.091(14) 0.082(10)
N1 0.057(3) 0.046(2) 0.036(2) 0.0132(19) 0.013(2) 0.028(2)
N2 0.055(3) 0.043(2) 0.035(2) 0.0123(19) 0.012(2) 0.021(2)
N3 0.048(3) 0.038(2) 0.033(2) 0.0063(18) 0.0050(19) 0.0180(19)
N4 0.048(3) 0.048(2) 0.038(2) 0.013(2) 0.011(2) 0.021(2)
N5 0.050(3) 0.042(2) 0.045(3) 0.015(2) 0.009(2) 0.021(2)
N6 0.046(3) 0.046(2) 0.038(2) 0.010(2) 0.010(2) 0.021(2)
N7 0.092(5) 0.092(5) 0.076(4) 0.036(4) 0.024(4) 0.058(4)
N8 0.076(4) 0.061(3) 0.057(3) 0.005(3) 0.012(3) 0.025(3)
N9 0.060(3) 0.071(3) 0.047(3) 0.014(3) 0.016(2) 0.034(3)
N10 0.33(2) 0.131(11) 0.31(3) 0.078(14) 0.17(2) 0.136(14)
O1 0.081(3) 0.042(2) 0.040(2) 0.0155(17) 0.022(2) 0.027(2)
O2 0.083(3) 0.042(2) 0.040(2) 0.0133(17) 0.024(2) 0.026(2)
O3 0.068(3) 0.044(2) 0.033(2) 0.0129(16) 0.0174(18) 0.0212(18)
O4 0.222(7) 0.043(2) 0.050(3) 0.022(2) 0.072(4) 0.051(3)
Cl1 0.0939(14) 0.1148(16) 0.0508(10) 0.0197(10) 0.0156(9) 0.0673(13)
O11 0.097(4) 0.151(5) 0.078(4) 0.046(4) 0.009(3) 0.059(4)
O12 0.123(6) 0.179(7) 0.191(7) 0.105(6) 0.031(5) 0.045(5)
O13 0.147(5) 0.108(4) 0.101(5) 0.045(4) 0.008(4) 0.053(4)
O14 0.225(7) 0.218(8) 0.096(5) 0.025(5) 0.012(5) 0.155(6)
Cl2 0.0904(13) 0.0656(10) 0.0797(13) 0.0198(9) 0.0322(11) 0.0266(10)
Cl3 0.0782(13) 0.0727(12) 0.131(2) 0.0390(13) -0.0098(13) 0.0278(10)
Cl4 0.0860(14) 0.0988(15) 0.1059(18) 0.0244(13) 0.0234(13) 0.0507(13)

loop_
_atom_type_symbol
_atom_type_description
_atom_type_scat_dispersion_real
_atom_type_scat_dispersion_imag
_atom_type_scat_source
C C 0.0033 0.0016 'International Tables Vol C Tables 4.2.6.8 and 6.1.1.4'
H H 0.0000 0.0000 'International Tables Vol C Tables 4.2.6.8 and 6.1.1.4'
N N 0.0061 0.0033 'International Tables Vol C Tables 4.2.6.8 and 6.1.1.4'
O O 0.0106 0.0060 'International Tables Vol C Tables 4.2.6.8 and 6.1.1.4'
Cl Cl 0.1484 0.1585 'International Tables Vol C Tables 4.2.6.8 and 6.1.1.4'
Ni Ni 0.3393 1.1124 'International Tables Vol C Tables 4.2.6.8 and 6.1.1.4'

loop_
_geom_angle_atom_site_label_1
_geom_angle_atom_site_label_2
_geom_angle_atom_site_label_3
_geom_angle
O4 Ni1 N1 90.20(19)
O4 Ni1 O3 92.43(17)
N1 Ni1 O3 177.36(18)
O4 Ni1 N4 171.8(2)
N1 Ni1 N4 82.91(19)
O3 Ni1 N4 94.46(17)
O4 Ni2 N2 89.41(19)
O4 Ni2 O1 93.30(18)
N2 Ni2 O1 177.07(19)
O4 Ni2 N5 171.6(2)
N2 Ni2 N5 83.25(19)
O1 Ni2 N5 93.97(18)
O4 Ni3 N3 89.57(19)
O4 Ni3 O2 92.52(18)
N3 Ni3 O2 176.49(19)
O4 Ni3 N6 171.5(2)
N3 Ni3 N6 83.07(19)
O2 Ni3 N6 94.64(18)
C2 C1 H1A 109.5
C2 C1 H1B 109.5
H1A C1 H1B 109.5
C2 C1 H1C 109.5
H1A C1 H1C 109.5
H1B C1 H1C 109.5
N1 C2 C3 111.4(5)
N1 C2 C1 123.5(5)
C3 C2 C1 125.1(5)
N4 C3 C2 114.3(5)
N4 C3 C4 125.9(5)
C2 C3 C4 119.8(5)
C3 C4 H4A 109.5
C3 C4 H4B 109.5
H4A C4 H4B 109.5
C3 C4 H4C 109.5
H4A C4 H4C 109.5
H4B C4 H4C 109.5
C6 C5 H5A 109.5
C6 C5 H5B 109.5
H5A C5 H5B 109.5
C6 C5 H5C 109.5
H5A C5 H5C 109.5
H5B C5 H5C 109.5
N2 C6 C7 111.3(5)
N2 C6 C5 122.8(5)
C7 C6 C5 125.9(5)
N5 C7 C6 114.4(5)
N5 C7 C8 127.3(6)
C6 C7 C8 118.3(5)
C7 C8 H8A 109.5
C7 C8 H8B 109.5
H8A C8 H8B 109.5
C7 C8 H8C 109.5
H8A C8 H8C 109.5
H8B C8 H8C 109.5
C10 C9 H9A 109.5
C10 C9 H9B 109.5
H9A C9 H9B 109.5
C10 C9 H9C 109.5
H9A C9 H9C 109.5
H9B C9 H9C 109.5
N3 C10 C9 124.2(5)
N3 C10 C11 110.8(5)
C9 C10 C11 124.9(5)
N6 C11 C12 126.7(5)
N6 C11 C10 114.0(5)
C12 C11 C10 119.3(5)
C11 C12 H12A 109.5
C11 C12 H12B 109.5
H12A C12 H12B 109.5
C11 C12 H12C 109.5
H12A C12 H12C 109.5
H12B C12 H12C 109.5
N4 C13 C14 112.9(5)
N4 C13 H13A 109.0
C14 C13 H13A 109.0
N4 C13 H13B 109.0
C14 C13 H13B 109.0
H13A C13 H13B 107.8
C13 C14 C15 111.8(5)
C13 C14 H14A 109.2
C15 C14 H14A 109.2
C13 C14 H14B 109.2
C15 C14 H14B 109.2
H14A C14 H14B 107.9
N7 C15 C14 110.0(6)
N7 C15 H15A 109.7
C14 C15 H15A 109.7
N7 C15 H15B 109.7
C14 C15 H15B 109.7
H15A C15 H15B 108.2
N5 C16 C17 110.7(5)
N5 C16 H16A 109.5
C17 C16 H16A 109.5
N5 C16 H16B 109.5
C17 C16 H16B 109.5
H16A C16 H16B 108.1
C18 C17 C16 108.8(5)
C18 C17 H17A 109.9
C16 C17 H17A 109.9
C18 C17 H17B 109.9
C16 C17 H17B 109.9
H17A C17 H17B 108.3
N8 C18 C17 113.4(6)
N8 C18 H18A 108.9
C17 C18 H18A 108.9
N8 C18 H18B 108.9
C17 C18 H18B 108.9
H18A C18 H18B 107.7
N6 C19 C20 113.3(5)
N6 C19 H19A 108.9
C20 C19 H19A 108.9
N6 C19 H19B 108.9
C20 C19 H19B 108.9
H19A C19 H19B 107.7
C21 C20 C19 112.3(5)
C21 C20 H20A 109.1
C19 C20 H20A 109.1
C21 C20 H20B 109.1
C19 C20 H20B 109.1
H20A C20 H20B 107.9
N9 C21 C20 112.6(5)
N9 C21 H21A 109.1
C20 C21 H21A 109.1
N9 C21 H21B 109.1
C20 C21 H21B 109.1
H21A C21 H21B 107.8
N7 C22 H22A 109.5
N7 C22 H22B 109.5
H22A C22 H22B 109.5
N7 C22 H22C 109.5
H22A C22 H22C 109.5
H22B C22 H22C 109.5
N7 C23 H23A 109.5
N7 C23 H23B 109.5
H23A C23 H23B 109.5
N7 C23 H23C 109.5
H23A C23 H23C 109.5
H23B C23 H23C 109.5
N8 C24 H24A 109.5
N8 C24 H24B 109.5
H24A C24 H24B 109.5
N8 C24 H24C 109.5
H24A C24 H24C 109.5
H24B C24 H24C 109.5
N8 C25 H25A 109.5
N8 C25 H25B 109.5
H25A C25 H25B 109.5
N8 C25 H25C 109.5
H25A C25 H25C 109.5
H25B C25 H25C 109.5
N9 C26 H26A 109.5
N9 C26 H26B 109.5
H26A C26 H26B 109.5
N9 C26 H26C 109.5
H26A C26 H26C 109.5
H26B C26 H26C 109.5
N9 C27 H27A 109.5
N9 C27 H27B 109.5
H27A C27 H27B 109.5
N9 C27 H27C 109.5
H27A C27 H27C 109.5
H27B C27 H27C 109.5
C29 C28 H28A 109.5
C29 C28 H28B 109.5
H28A C28 H28B 109.5
C29 C28 H28C 109.5
H28A C28 H28C 109.5
H28B C28 H28C 109.5
N10 C29 C28 176.5(18)
C2 N1 O1 120.3(4)
C2 N1 Ni1 117.3(4)
O1 N1 Ni1 122.4(3)
C6 N2 O2 119.7(4)
C6 N2 Ni2 117.0(4)
O2 N2 Ni2 123.3(3)
C10 N3 O3 119.3(4)
C10 N3 Ni3 117.8(4)
O3 N3 Ni3 122.9(3)
C3 N4 C13 121.0(5)
C3 N4 Ni1 114.0(4)
C13 N4 Ni1 124.9(4)
C7 N5 C16 122.2(5)
C7 N5 Ni2 114.0(4)
C16 N5 Ni2 123.8(4)
C11 N6 C19 120.8(5)
C11 N6 Ni3 114.3(4)
C19 N6 Ni3 124.8(4)
C22 N7 C23 111.0(8)
C22 N7 C15 115.5(8)
C23 N7 C15 109.8(8)
C22 N7 H7 106.7
C23 N7 H7 106.7
C15 N7 H7 106.7
C18 N8 C24 113.3(7)
C18 N8 C25 109.5(6)
C24 N8 C25 112.1(7)
C18 N8 H8 107.2
C24 N8 H8 107.2
C25 N8 H8 107.2
C27 N9 C26 110.9(7)
C27 N9 C21 111.4(5)
C26 N9 C21 113.1(6)
C27 N9 H9 107.0
C26 N9 H9 107.0
C21 N9 H9 107.0
N1 O1 Ni2 114.5(3)
N2 O2 Ni3 114.4(3)
N3 O3 Ni1 114.8(3)
Ni2 O4 Ni1 119.2(2)
Ni2 O4 Ni3 119.8(2)
Ni1 O4 Ni3 120.0(2)
O14 Cl1 O13 110.6(5)
O14 Cl1 O11 109.4(4)
O13 Cl1 O11 113.2(4)
O14 Cl1 O12 110.2(6)
O13 Cl1 O12 108.0(5)
O11 Cl1 O12 105.2(5)
O22B Cl2 O22A 120.2(11)
O22B Cl2 O24A 115.1(10)
O22A Cl2 O24A 117.5(9)
O22B Cl2 O24B 116.3(9)
O22A Cl2 O24B 27.6(9)
O24A Cl2 O24B 128.5(9)
O22B Cl2 O23B 116.5(10)
O22A Cl2 O23B 75.5(11)
O24A Cl2 O23B 54.8(9)
O24B Cl2 O23B 101.2(12)
O22B Cl2 O23A 74.1(9)
O22A Cl2 O23A 112.4(9)
O24A Cl2 O23A 108.5(8)
O24B Cl2 O23A 84.9(10)
O23B Cl2 O23A 162.3(10)
O22B Cl2 O21A 30.1(8)
O22A Cl2 O21A 105.6(9)
O24A Cl2 O21A 107.8(8)
O24B Cl2 O21A 116.8(9)
O23B Cl2 O21A 88.2(10)
O23A Cl2 O21A 104.1(8)
O22B Cl2 O21B 110.7(9)
O22A Cl2 O21B 122.2(11)
O24A Cl2 O21B 54.1(8)
O24B Cl2 O21B 105.4(9)
O23B Cl2 O21B 105.4(10)
O23A Cl2 O21B 56.9(9)
O21A Cl2 O21B 132.2(9)
O24B O22A Cl2 77.5(15)
O24B O22A O23B 126(2)
Cl2 O22A O23B 53.0(7)
O23B O24A O21B 124.8(14)
O23B O24A Cl2 63.4(8)
O21B O24A Cl2 66.6(8)
O21B O23A Cl2 63.1(7)
O21B O23A O22B 98.6(10)
Cl2 O23A O22B 51.1(6)
O22B O21A Cl2 68.3(12)
O24A O21B O23A 116.4(11)
O24A O21B Cl2 59.4(7)
O23A O21B Cl2 60.0(7)
O21A O22B Cl2 81.7(14)
O21A O22B O23A 136.1(16)
Cl2 O22B O23A 54.8(6)
O24A O23B Cl2 61.8(8)
O24A O23B O22A 103.5(12)
Cl2 O23B O22A 51.4(7)
O22A O24B Cl2 74.9(16)
O32A Cl3 O34B 164.9(11)
O32A Cl3 O32B 77.7(12)
O34B Cl3 O32B 116.5(12)
O32A Cl3 O34A 118.0(9)
O34B Cl3 O34A 47.3(10)
O32B Cl3 O34A 163.2(12)
O32A Cl3 O31A 109.3(7)
O34B Cl3 O31A 75.7(11)
O32B Cl3 O31A 61.3(11)
O34A Cl3 O31A 105.5(8)
O32A Cl3 O33A 113.2(9)
O34B Cl3 O33A 78.1(12)
O32B Cl3 O33A 71.0(12)
O34A Cl3 O33A 105.1(9)
O31A Cl3 O33A 104.5(9)
O32A Cl3 O33B 53.4(10)
O34B Cl3 O33B 113.6(12)
O32B Cl3 O33B 110.0(12)
O34A Cl3 O33B 78.3(12)
O31A Cl3 O33B 88.9(11)
O33A Cl3 O33B 164.3(12)
O32A Cl3 O31B 71.9(9)
O34B Cl3 O31B 106.3(10)
O32B Cl3 O31B 108.3(11)
O34A Cl3 O31B 83.5(10)
O31A Cl3 O31B 168.1(10)
O33A Cl3 O31B 65.0(10)
O33B Cl3 O31B 100.7(10)
O32B O31A Cl3 57.4(8)
O32B O31A O34B 95.0(12)
Cl3 O31A O34B 50.3(6)
O33B O32A Cl3 68.1(9)
O33B O32A O31B 100.7(13)
Cl3 O32A O31B 58.0(7)
O33B O32A O32B 102.0(13)
Cl3 O32A O32B 52.0(8)
O31B O32A O32B 87.0(10)
Cl3 O33A O31B 58.6(7)
Cl3 O33A O32B 52.5(8)
O31B O33A O32B 92.3(11)
Cl3 O33A O34B 48.8(7)
O31B O33A O34B 85.6(11)
O32B O33A O34B 86.0(11)
O34B O34A Cl3 63.3(9)
Cl3 O31B O33A 56.4(7)
Cl3 O31B O32A 50.2(6)
O33A O31B O32A 92.1(10)
O32A O33B Cl3 58.4(8)
O34A O34B Cl3 69.3(10)
O34A O34B O31A 104.8(15)
Cl3 O34B O31A 54.1(7)
O34A O34B O33A 101.7(15)
Cl3 O34B O33A 53.0(8)
O31A O34B O33A 81.6(10)
Cl3 O32B O31A 61.3(9)
Cl3 O32B O33A 56.5(8)
O31A O32B O33A 95.4(13)
Cl3 O32B O32A 50.3(7)
O31A O32B O32A 92.0(12)
O33A O32B O32A 88.2(11)
O44B Cl4 O41A 139.3(11)
O44B Cl4 O42B 118.1(10)
O41A Cl4 O42B 99.3(11)
O44B Cl4 O44A 33.9(10)
O41A Cl4 O44A 116.3(11)
O42B Cl4 O44A 143.1(12)
O44B Cl4 O42A 73.3(9)
O41A Cl4 O42A 113.4(10)
O42B Cl4 O42A 64.6(10)
O44A Cl4 O42A 106.2(10)
O44B Cl4 O43A 106.3(10)
O41A Cl4 O43A 110.9(10)
O42B Cl4 O43A 47.0(9)
O44A Cl4 O43A 107.2(10)
O42A Cl4 O43A 101.6(8)
O44B Cl4 O41B 115.7(9)
O41A Cl4 O41B 60.7(10)
O42B Cl4 O41B 108.5(9)
O44A Cl4 O41B 82.8(11)
O42A Cl4 O41B 171.0(9)
O43A Cl4 O41B 75.6(9)
O44B Cl4 O43B 109.2(8)
O41A Cl4 O43B 40.6(8)
O42B Cl4 O43B 105.6(9)
O44A Cl4 O43B 107.6(11)
O42A Cl4 O43B 79.9(8)
O43A Cl4 O43B 143.2(8)
O41B Cl4 O43B 97.1(7)
Cl4 O42A O42B 56.3(7)
Cl4 O42A O44B 49.8(6)
O42B O42A O44B 94.5(10)
O44B O44A Cl4 66.7(12)
O43B O41A Cl4 78.8(12)
O43B O41A O41B 133.7(17)
Cl4 O41A O41B 64.7(9)
O42B O43A Cl4 63.8(9)
O41A O41B Cl4 54.6(7)
O41A O43B Cl4 60.6(9)
O43A O42B Cl4 69.2(10)
O43A O42B O42A 114.7(15)
Cl4 O42B O42A 59.2(8)
O44A O44B Cl4 79.4(14)
O44A O44B O42A 134.2(18)
Cl4 O44B O42A 56.9(7)

loop_
_geom_bond_atom_site_label_1
_geom_bond_atom_site_label_2
_geom_bond_distance
Ni1 O4 1.795(4)
Ni1 N1 1.838(4)
Ni1 O3 1.854(4)
Ni1 N4 1.882(4)
Ni2 O4 1.790(4)
Ni2 N2 1.842(4)
Ni2 O1 1.852(4)
Ni2 N5 1.889(4)
Ni3 O4 1.797(4)
Ni3 N3 1.833(4)
Ni3 O2 1.858(4)
Ni3 N6 1.895(4)
C1 C2 1.491(8)
C1 H1A 0.9600
C1 H1B 0.9600
C1 H1C 0.9600
C2 N1 1.296(7)
C2 C3 1.455(8)
C3 N4 1.295(7)
C3 C4 1.502(8)
C4 H4A 0.9600
C4 H4B 0.9600
C4 H4C 0.9600
C5 C6 1.485(8)
C5 H5A 0.9600
C5 H5B 0.9600
C5 H5C 0.9600
C6 N2 1.301(7)
C6 C7 1.471(8)
C7 N5 1.291(7)
C7 C8 1.505(8)
C8 H8A 0.9600
C8 H8B 0.9600
C8 H8C 0.9600
C9 C10 1.470(8)
C9 H9A 0.9600
C9 H9B 0.9600
C9 H9C 0.9600
C10 N3 1.307(7)
C10 C11 1.482(8)
C11 N6 1.295(7)
C11 C12 1.476(8)
C12 H12A 0.9600
C12 H12B 0.9600
C12 H12C 0.9600
C13 N4 1.473(7)
C13 C14 1.499(9)
C13 H13A 0.9700
C13 H13B 0.9700
C14 C15 1.511(10)
C14 H14A 0.9700
C14 H14B 0.9700
C15 N7 1.495(9)
C15 H15A 0.9700
C15 H15B 0.9700
C16 N5 1.470(7)
C16 C17 1.522(9)
C16 H16A 0.9700
C16 H16B 0.9700
C17 C18 1.506(9)
C17 H17A 0.9700
C17 H17B 0.9700
C18 N8 1.474(9)
C18 H18A 0.9700
C18 H18B 0.9700
C19 N6 1.475(7)
C19 C20 1.526(8)
C19 H19A 0.9700
C19 H19B 0.9700
C20 C21 1.497(9)
C20 H20A 0.9700
C20 H20B 0.9700
C21 N9 1.501(8)
C21 H21A 0.9700
C21 H21B 0.9700
C22 N7 1.402(12)
C22 H22A 0.9600
C22 H22B 0.9600
C22 H22C 0.9600
C23 N7 1.428(12)
C23 H23A 0.9600
C23 H23B 0.9600
C23 H23C 0.9600
C24 N8 1.491(11)
C24 H24A 0.9600
C24 H24B 0.9600
C24 H24C 0.9600
C25 N8 1.511(10)
C25 H25A 0.9600
C25 H25B 0.9600
C25 H25C 0.9600
C26 N9 1.483(10)
C26 H26A 0.9600
C26 H26B 0.9600
C26 H26C 0.9600
C27 N9 1.478(9)
C27 H27A 0.9600
C27 H27B 0.9600
C27 H27C 0.9600
C28 C29 1.44(2)
C28 H28A 0.9600
C28 H28B 0.9600
C28 H28C 0.9600
C29 N10 1.12(2)
N1 O1 1.336(6)
N2 O2 1.321(6)
N3 O3 1.335(6)
N7 H7 0.9100
N8 H8 0.9100
N9 H9 0.9100
Cl1 O14 1.401(7)
Cl1 O13 1.410(6)
Cl1 O11 1.425(6)
Cl1 O12 1.454(7)
Cl2 O22B 1.396(11)
Cl2 O22A 1.405(11)
Cl2 O24A 1.415(11)
Cl2 O24B 1.421(12)
Cl2 O23B 1.436(13)
Cl2 O23A 1.465(11)
Cl2 O21A 1.487(11)
Cl2 O21B 1.509(12)
O22A O24B 0.67(2)
O22A O23B 1.74(2)
O24A O23B 1.31(2)
O24A O21B 1.33(2)
O23A O21B 1.42(2)
O23A O22B 1.73(2)
O21A O22B 0.753(19)
Cl3 O32A 1.377(10)
Cl3 O34B 1.396(13)
Cl3 O32B 1.411(14)
Cl3 O34A 1.461(12)
Cl3 O31A 1.469(11)
Cl3 O33A 1.482(12)
Cl3 O33B 1.500(14)
Cl3 O31B 1.520(13)
O31A O32B 1.47(3)
O31A O34B 1.76(2)
O32A O33B 1.30(2)
O32A O31B 1.70(2)
O32A O32B 1.75(2)
O33A O31B 1.61(2)
O33A O32B 1.68(3)
O33A O34B 1.81(2)
O34A O34B 1.15(2)
Cl4 O44B 1.355(11)
Cl4 O41A 1.353(12)
Cl4 O42B 1.439(12)
Cl4 O44A 1.451(13)
Cl4 O42A 1.486(12)
Cl4 O43A 1.499(12)
Cl4 O41B 1.501(11)
Cl4 O43B 1.524(11)
O42A O42B 1.56(2)
O42A O44B 1.70(2)
O44A O44B 0.82(2)
O41A O43B 1.011(19)
O41A O41B 1.45(2)
O43A O42B 1.17(2)
